data_1526936
loop_
_publ_author_name
'Welter, R.'
'Malaman, B.'
'Venturini, G.'

_publ_section_title
;
 Structural and magnetic properties of the Th2 Cr2 Si2 - type Pr Ni2Si2,
 Pr Ni2 Ge2, Nd Ni2 Si2 and Nd Ni2 Ge2 compounds
;
_journal_name_full 'Journal of Alloys Compd.'
_journal_page_first 69
_journal_page_last 75
_journal_volume 329
_journal_year 2001
_chemical_formula_sum 'Ge2 Ni2 Pr'
_chemical_name_systematic 'Pr Ni2 Ge2'
_space_group_IT_number 139
_symmetry_space_group_name_Hall '-I 4 2'
_symmetry_space_group_name_H-M 'I 4/m m m'
_cell_angle_alpha 90
_cell_angle_beta 90
_cell_angle_gamma 90
_cell_formula_units_Z 2
_cell_length_a 4.13
_cell_length_b 4.13
_cell_length_c 9.83
_cell_volume 167.669
_citation_journal_id_ASTM JALCEU
_cod_data_source_file Welter_JALCEU_2001_1339.cif
_cod_data_source_block Ge2Ni2Pr1
_cod_original_cell_volume 167.6693
_cod_original_formula_sum 'Ge2 Ni2 Pr1'
_cod_database_code 1526936

loop_
_symmetry_equiv_pos_as_xyz
x,y,z
-y,x,z
-x,-y,z
y,-x,z
x,-y,-z
y,x,-z
-x,y,-z
-y,-x,-z
-x,-y,-z
y,-x,-z
x,y,-z
-y,x,-z
-x,y,z
-y,-x,z
x,-y,z
y,x,z
x+1/2,y+1/2,z+1/2
-y+1/2,x+1/2,z+1/2
-x+1/2,-y+1/2,z+1/2
y+1/2,-x+1/2,z+1/2
x+1/2,-y+1/2,-z+1/2
y+1/2,x+1/2,-z+1/2
-x+1/2,y+1/2,-z+1/2
-y+1/2,-x+1/2,-z+1/2
-x+1/2,-y+1/2,-z+1/2
y+1/2,-x+1/2,-z+1/2
x+1/2,y+1/2,-z+1/2
-y+1/2,x+1/2,-z+1/2
-x+1/2,y+1/2,z+1/2
-y+1/2,-x+1/2,z+1/2
x+1/2,-y+1/2,z+1/2
y+1/2,x+1/2,z+1/2

loop_
_atom_site_label
_atom_site_type_symbol
_atom_site_fract_x
_atom_site_fract_y
_atom_site_fract_z
_atom_site_occupancy
_atom_site_U_iso_or_equiv
Ge1 Ge 0 0 0.369 1 0.0
Ni1 Ni 0.5 0 0.25 1 0.0
Pr1 Pr 0 0 0 1 0.0
